data_1007006
loop_
_publ_author_name
'Masse, R'
'Guitel, J C'
'Durif, A'

_publ_section_title 'Trimetaphosphate de baryum hexahydrate'
_journal_coden_ASTM ACBCAR
_journal_name_full 'Acta Crystallographica B (24,1968-38,1982)'
_journal_page_first 1892
_journal_page_last 1894
_journal_paper_doi 10.1107/S0567740876006614
_journal_volume 32
_journal_year 1976
_chemical_formula_structural 'BA3 (P3 O9)2 (H2 O)6'
_chemical_formula_sum 'Ba3 H12 O24 P6'
_chemical_name_systematic 'BARIUM CYCLO-TRIPHOSPHATE HEXAHYDRATE'
_space_group_IT_number 2
_symmetry_cell_setting triclinic
_symmetry_Int_Tables_number 2
_symmetry_space_group_name_Hall '-P 1'
_symmetry_space_group_name_H-M 'P -1'
_cell_angle_alpha 108.58(8)
_cell_angle_beta 100.35(8)
_cell_angle_gamma 95.54(8)
_cell_formula_units_Z 2
_cell_length_a 7.547(4)
_cell_length_b 11.975(6)
_cell_length_c 13.068(8)
_cell_volume 1086.2
_refine_ls_R_factor_all 0.042
_cod_original_formula_sum 'H12 Ba3 O24 P6'
_cod_database_code 1007006

loop_
_symmetry_equiv_pos_as_xyz
x,y,z
-x,-y,-z

loop_
_atom_site_label
_atom_site_type_symbol
_atom_site_symmetry_multiplicity
_atom_site_Wyckoff_symbol
_atom_site_fract_x
_atom_site_fract_y
_atom_site_fract_z
_atom_site_occupancy
_atom_site_attached_hydrogens
_atom_site_calc_flag
Ba1 Ba2+ 2 i -0.00342(6) 0.17132(3) 0.25678(4) 1. 0 d
Ba2 Ba2+ 2 i 0.42428(6) 0.97865(4) 0.30722(4) 1. 0 d
Ba3 Ba2+ 2 i 0.75844(4) 0.38922(4) 0.01922(3) 1. 0 d
P1 P5+ 2 i 0.1803(2) 0.2951(1) 0.0359(1) 1. 0 d
P2 P5+ 2 i 0.3771(2) 0.1142(1) -0.0739(1) 1. 0 d
P3 P5+ 2 i 0.4825(2) 0.2287(2) 0.1621(1) 1. 0 d
P4 P5+ 2 i 0.7935(2) 0.1811(2) 0.5170(1) 1. 0 d
P5 P5+ 2 i 0.0778(2) 0.1235(2) 0.6603(1) 1. 0 d
P6 P5+ 2 i 0.9209(2) 0.3352(2) 0.7452(1) 1. 0 d
O1 O2- 2 i 0.4150(7) 0.1124(4) 0.0504(4) 1. 0 d
O2 O2- 2 i 0.3721(7) 0.3247(4) 0.1230(3) 1. 0 d
O3 O2- 2 i 0.2215(6) 0.1964(5) -0.0695(3) 1. 0 d
O4 O2- 2 i 0.0854(7) 0.2597(4) 0.7373(4) 1. 0 d
O5 O2- 2 i 0.8357(7) 0.3087(4) 0.6158(4) 1. 0 d
O6 O2- 2 i -0.0197(7) 0.1302(4) 0.5426(4) 1. 0 d
O7 O2- 2 i 0.1464(7) 0.4016(5) 0.0066(4) 1. 0 d
O8 O2- 2 i 0.0312(7) 0.2385(5) 0.0731(4) 1. 0 d
O9 O2- 2 i 0.2987(7) -0.0078(5) -0.1510(4) 1. 0 d
O10 O2- 2 i 0.5409(7) 0.1764(5) -0.0933(4) 1. 0 d
O11 O2- 2 i 0.6790(7) 0.2746(5) 0.1777(4) 1. 0 d
O12 O2- 2 i 0.4057(7) 0.1979(5) 0.2476(4) 1. 0 d
O13 O2- 2 i 0.6379(7) 0.1061(5) 0.5294(4) 1. 0 d
O14 O2- 2 i 0.7817(6) 0.2012(4) 0.4103(4) 1. 0 d
O15 O2- 2 i 0.9554(7) 0.0404(5) 0.6904(5) 1. 0 d
O16 O2- 2 i 0.2681(6) 0.1071(5) 0.6549(4) 1. 0 d
O17 O2- 2 i -0.0003(7) 0.4634(5) 0.7919(4) 1. 0 d
O18 O2- 2 i 0.7858(6) 0.2845(5) 0.7951(4) 1. 0 d
O19 O2- 2 i 0.1405(6) 0.9823(5) 0.1149(4) 1. 2 d
O20 O2- 2 i 0.2798(7) 0.1885(6) 0.4424(4) 1. 2 d
O21 O2- 2 i 0.4415(7) 0.4256(5) 0.8679(4) 1. 2 d
O22 O2- 2 i 0.0935(13) 0.4161(6) 0.3512(6) 1. 2 d
O23 O2- 2 i 0.2760(18) 0.5593(8) 0.5649(7) 1. 2 d
O24 O2- 2 i 0.4751(14) 0.4114(11) 0.6425(8) 1. 2 d

loop_
_atom_type_symbol
_atom_type_oxidation_number
Ba2+ 2.000
P5+ 5.000
O2- -2.000
H1+ 1.000
